data_4338848
loop_
_publ_author_name
'Green, Kayla N.'
'Brothers, Scott M.'
'Jenkins, Roxanne M.'
'Carson, Cody E.'
'Grapperhaus, Craig A.'
'Darensbourg, Marcetta Y.'

_publ_section_title
;
 An experimental and computational study of sulfur-modified
 nucleophilicity in a dianionic NiN2S2 complex.
;
_journal_issue 18
_journal_name_full 'Inorganic chemistry'
_journal_page_first 7536
_journal_page_last 7544
_journal_paper_doi 10.1021/ic700878y
_journal_volume 46
_journal_year 2007
_chemical_absolute_configuration rm
_chemical_formula_sum 'C22 H48 N4 Ni O4 S2'
_chemical_formula_weight 555.47
_chemical_name_systematic
; 
 ? 
;
_space_group_IT_number 96
_symmetry_cell_setting tetragonal
_symmetry_space_group_name_Hall 'P 4nw 2abw'
_symmetry_space_group_name_H-M 'P 43 21 2'
_atom_sites_solution_hydrogens geom
_atom_sites_solution_primary direct
_atom_sites_solution_secondary difmap
_audit_creation_method SHELXL-97
_cell_angle_alpha 90.00
_cell_angle_beta 90.00
_cell_angle_gamma 90.00
_cell_formula_units_Z 8
_cell_length_a 10.1135(6)
_cell_length_b 10.1135(6)
_cell_length_c 52.752(5)
_cell_measurement_temperature 110(2)
_cell_volume 5395.6(7)
_computing_cell_refinement 'Bruker SMART'
_computing_data_collection 'Bruker SMART'
_computing_data_reduction 'Bruker SHELXTL'
_computing_molecular_graphics 'Bruker SHELXTL'
_computing_publication_material 'Bruker SHELXTL'
_computing_structure_refinement 'SHELXL-97 (Sheldrick, 1997)'
_computing_structure_solution 'SHELXS-97 (Sheldrick, 1990)'
_diffrn_ambient_temperature 110(2)
_diffrn_measured_fraction_theta_full 0.970
_diffrn_measured_fraction_theta_max 0.970
_diffrn_measurement_device_type 'CCD area detector'
_diffrn_measurement_method 'phi and omega scans'
_diffrn_radiation_monochromator graphite
_diffrn_radiation_source 'fine-focus sealed tube'
_diffrn_radiation_type MoK\a
_diffrn_radiation_wavelength 0.71073
_diffrn_reflns_av_R_equivalents 0.0414
_diffrn_reflns_av_sigmaI/netI 0.0214
_diffrn_reflns_limit_h_max 12
_diffrn_reflns_limit_h_min -11
_diffrn_reflns_limit_k_max 11
_diffrn_reflns_limit_k_min -12
_diffrn_reflns_limit_l_max 62
_diffrn_reflns_limit_l_min -62
_diffrn_reflns_number 41593
_diffrn_reflns_theta_full 25.00
_diffrn_reflns_theta_max 25.00
_diffrn_reflns_theta_min 1.54
_exptl_absorpt_coefficient_mu 0.908
_exptl_absorpt_correction_T_max 0.9147
_exptl_absorpt_correction_T_min 0.7723
_exptl_absorpt_correction_type multi-scan
_exptl_absorpt_process_details sadabs
_exptl_crystal_colour orange
_exptl_crystal_density_diffrn 1.368
_exptl_crystal_density_method 'not measured'
_exptl_crystal_description needle
_exptl_crystal_F_000 2400
_exptl_crystal_size_max 0.30
_exptl_crystal_size_mid 0.10
_exptl_crystal_size_min 0.10
_refine_diff_density_max 0.763
_refine_diff_density_min -0.491
_refine_diff_density_rms 0.095
_refine_ls_abs_structure_details 'Flack H D (1983), Acta Cryst. A39, 876-881'
_refine_ls_abs_structure_Flack 0.00(9)
_refine_ls_extinction_method none
_refine_ls_goodness_of_fit_ref 1.040
_refine_ls_hydrogen_treatment constr
_refine_ls_matrix_type full
_refine_ls_number_parameters 381
_refine_ls_number_reflns 4626
_refine_ls_number_restraints 252
_refine_ls_restrained_S_all 1.042
_refine_ls_R_factor_all 0.0642
_refine_ls_R_factor_gt 0.0597
_refine_ls_shift/su_max 0.083
_refine_ls_shift/su_mean 0.014
_refine_ls_structure_factor_coef Fsqd
_refine_ls_weighting_details 'calc w=1/[\s^2^(Fo^2^)+(0.1000P)^2^+8.0000P] where P=(Fo^2^+2Fc^2^)/3'
_refine_ls_weighting_scheme calc
_refine_ls_wR_factor_gt 0.1571
_refine_ls_wR_factor_ref 0.1619
_reflns_number_gt 4271
_reflns_number_total 4626
_reflns_threshold_expression >2sigma(I)
_cod_data_source_file ic700878y-file003.cif
_cod_data_source_block kg
_cod_original_cell_volume 5395.7(7)
_cod_original_sg_symbol_H-M P43212
_cod_database_code 4338848

loop_
_symmetry_equiv_pos_as_xyz
'x, y, z'
'-y+1/2, x+1/2, z+3/4'
'-x, -y, z+1/2'
'y+1/2, -x+1/2, z+1/4'
'-x+1/2, y+1/2, -z+3/4'
'y, x, -z'
'x+1/2, -y+1/2, -z+1/4'
'-y, -x, -z+1/2'

loop_
_atom_site_label
_atom_site_type_symbol
_atom_site_fract_x
_atom_site_fract_y
_atom_site_fract_z
_atom_site_U_iso_or_equiv
_atom_site_adp_type
_atom_site_occupancy
_atom_site_symmetry_multiplicity
_atom_site_calc_flag
_atom_site_refinement_flags
_atom_site_disorder_assembly
_atom_site_disorder_group
Ni1 Ni 0.43971(7) 0.00176(6) 0.061438(10) 0.0376(2) Uani 1 1 d . . .
S1 S 0.59331(14) -0.14349(14) 0.06606(3) 0.0492(3) Uani 1 1 d . . .
N1 N 0.4732(4) -0.0036(5) 0.02677(8) 0.0472(10) Uani 1 1 d . . .
O1 O 0.5586(8) -0.2682(7) 0.07764(15) 0.116(2) Uani 1 1 d . . .
C1 C 0.6219(7) -0.1826(7) 0.03272(12) 0.0611(15) Uani 1 1 d . . .
H1A H 0.7181 -0.1917 0.0297 0.073 Uiso 1 1 calc R . .
H1B H 0.5794 -0.2681 0.0286 0.073 Uiso 1 1 calc R . .
S2 S 0.39251(15) 0.03670(15) 0.10110(2) 0.0496(3) Uani 1 1 d . . .
N2 N 0.3134(4) 0.1287(4) 0.05334(7) 0.0386(9) Uani 1 1 d . . .
O2 O 0.7171(6) -0.0860(7) 0.07356(12) 0.0960(18) Uani 1 1 d . . .
C2 C 0.5675(6) -0.0774(6) 0.01597(11) 0.0515(14) Uani 1 1 d . . .
O3 O 0.6066(5) -0.0665(5) -0.00659(8) 0.0684(12) Uani 1 1 d . . .
C3 C 0.4174(6) 0.1099(6) 0.01225(10) 0.0480(13) Uani 1 1 d . . .
H3A H 0.4815 0.1839 0.0117 0.058 Uiso 1 1 calc R . .
H3B H 0.3964 0.0829 -0.0053 0.058 Uiso 1 1 calc R . .
O4 O 0.1540(4) 0.2805(4) 0.06312(7) 0.0513(9) Uani 1 1 d . . .
C4 C 0.2955(5) 0.1504(5) 0.02586(8) 0.0407(11) Uani 1 1 d . . .
H4J H 0.2770 0.2449 0.0226 0.049 Uiso 1 1 calc R . .
H4K H 0.2194 0.0979 0.0197 0.049 Uiso 1 1 calc R . .
C5 C 0.2383(6) 0.1945(5) 0.06908(10) 0.0439(11) Uani 1 1 d . . .
C6 C 0.2612(7) 0.1602(6) 0.09698(10) 0.0534(14) Uani 1 1 d . . .
H6J H 0.1780 0.1256 0.1043 0.064 Uiso 1 1 calc R . .
H6K H 0.2853 0.2415 0.1063 0.064 Uiso 1 1 calc R . .
N1_1 N 0.1128(6) 0.7041(6) 0.07829(11) 0.0414(14) Uani 0.621(7) 1 d PDU A -1
C1_1 C 0.2508(7) 0.7071(8) 0.06747(15) 0.0508(17) Uani 0.621(7) 1 d PDU A -1
H1C_1 H 0.3147 0.6928 0.0814 0.061 Uiso 0.621(7) 1 calc PR A -1
H1D_1 H 0.2675 0.7962 0.0604 0.061 Uiso 0.621(7) 1 calc PR A -1
C2_1 C 0.2764(12) 0.6042(13) 0.04679(19) 0.059(3) Uani 0.621(7) 1 d PDU A -1
H2A_1 H 0.3679 0.6119 0.0409 0.088 Uiso 0.621(7) 1 calc PR A -1
H2B_1 H 0.2158 0.6193 0.0326 0.088 Uiso 0.621(7) 1 calc PR A -1
H2C_1 H 0.2618 0.5154 0.0537 0.088 Uiso 0.621(7) 1 calc PR A -1
C3_1 C 0.0105(7) 0.7362(7) 0.05820(13) 0.0441(16) Uani 0.621(7) 1 d PDU A -1
H3C_1 H 0.0071 0.6613 0.0461 0.053 Uiso 0.621(7) 1 calc PR A -1
H3D_1 H -0.0769 0.7413 0.0666 0.053 Uiso 0.621(7) 1 calc PR A -1
C4_1 C 0.0296(18) 0.8597(11) 0.0433(2) 0.055(3) Uani 0.621(7) 1 d PDU A -1
H4A_1 H -0.0426 0.8692 0.0311 0.083 Uiso 0.621(7) 1 calc PR A -1
H4B_1 H 0.1141 0.8554 0.0343 0.083 Uiso 0.621(7) 1 calc PR A -1
H4C_1 H 0.0299 0.9358 0.0548 0.083 Uiso 0.621(7) 1 calc PR A -1
C5_1 C 0.1119(7) 0.8111(8) 0.09871(15) 0.0520(18) Uani 0.621(7) 1 d PDU A -1
H5A_1 H 0.1331 0.8970 0.0907 0.062 Uiso 0.621(7) 1 calc PR A -1
H5B_1 H 0.1827 0.7914 0.1111 0.062 Uiso 0.621(7) 1 calc PR A -1
C6_1 C -0.0191(8) 0.8245(10) 0.11296(18) 0.056(2) Uani 0.621(7) 1 d PDU A -1
H6A_1 H -0.0111 0.8936 0.1259 0.083 Uiso 0.621(7) 1 calc PR A -1
H6B_1 H -0.0409 0.7402 0.1211 0.083 Uiso 0.621(7) 1 calc PR A -1
H6C_1 H -0.0894 0.8483 0.1010 0.083 Uiso 0.621(7) 1 calc PR A -1
C7_1 C 0.0799(6) 0.5736(6) 0.08903(13) 0.0393(15) Uani 0.621(7) 1 d PDU A -1
H7A_1 H 0.0774 0.5089 0.0750 0.047 Uiso 0.621(7) 1 calc PR A -1
H7B_1 H -0.0104 0.5786 0.0962 0.047 Uiso 0.621(7) 1 calc PR A -1
C8_1 C 0.1710(10) 0.5202(12) 0.1093(2) 0.054(3) Uani 0.621(7) 1 d PDU A -1
H8A_1 H 0.1385 0.4340 0.1151 0.081 Uiso 0.621(7) 1 calc PR A -1
H8B_1 H 0.1732 0.5818 0.1237 0.081 Uiso 0.621(7) 1 calc PR A -1
H8C_1 H 0.2603 0.5102 0.1024 0.081 Uiso 0.621(7) 1 calc PR A -1
N1_2 N 0.1176(9) 0.6977(9) 0.07500(15) 0.047(2) Uani 0.379(7) 1 d PDU A 2
C1_2 C 0.1370(12) 0.5986(11) 0.0540(2) 0.051(3) Uani 0.379(7) 1 d PDU A 2
H1E_2 H 0.0614 0.6048 0.0421 0.062 Uiso 0.379(7) 1 calc PR A 2
H1F_2 H 0.1366 0.5086 0.0613 0.062 Uiso 0.379(7) 1 calc PR A 2
C2_2 C 0.2655(18) 0.618(2) 0.0391(4) 0.065(5) Uani 0.379(7) 1 d PDU A 2
H2D_2 H 0.2725 0.5497 0.0260 0.097 Uiso 0.379(7) 1 calc PR A 2
H2E_2 H 0.3410 0.6113 0.0506 0.097 Uiso 0.379(7) 1 calc PR A 2
H2F_2 H 0.2651 0.7055 0.0311 0.097 Uiso 0.379(7) 1 calc PR A 2
C3_2 C 0.1318(12) 0.8385(9) 0.0654(2) 0.048(3) Uani 0.379(7) 1 d PDU A 2
H3E_2 H 0.1350 0.8981 0.0803 0.057 Uiso 0.379(7) 1 calc PR A 2
H3F_2 H 0.2181 0.8458 0.0566 0.057 Uiso 0.379(7) 1 calc PR A 2
C4_2 C 0.028(2) 0.8884(18) 0.0479(4) 0.051(4) Uani 0.379(7) 1 d PDU A 2
H4D_2 H 0.0472 0.9803 0.0433 0.077 Uiso 0.379(7) 1 calc PR A 2
H4E_2 H -0.0585 0.8840 0.0563 0.077 Uiso 0.379(7) 1 calc PR A 2
H4F_2 H 0.0262 0.8338 0.0326 0.077 Uiso 0.379(7) 1 calc PR A 2
C5_2 C -0.0230(10) 0.6768(12) 0.0846(2) 0.051(3) Uani 0.379(7) 1 d PDU A 2
H5C_2 H -0.0324 0.5841 0.0903 0.061 Uiso 0.379(7) 1 calc PR A 2
H5D_2 H -0.0852 0.6904 0.0703 0.061 Uiso 0.379(7) 1 calc PR A 2
C6_2 C -0.0623(17) 0.7688(17) 0.1064(3) 0.069(4) Uani 0.379(7) 1 d PDU A 2
H6D_2 H -0.1535 0.7498 0.1115 0.104 Uiso 0.379(7) 1 calc PR A 2
H6E_2 H -0.0559 0.8610 0.1008 0.104 Uiso 0.379(7) 1 calc PR A 2
H6F_2 H -0.0028 0.7546 0.1208 0.104 Uiso 0.379(7) 1 calc PR A 2
C7_2 C 0.2150(11) 0.6792(11) 0.0955(2) 0.050(3) Uani 0.379(7) 1 d PDU A 2
H7C_2 H 0.1996 0.7481 0.1085 0.060 Uiso 0.379(7) 1 calc PR A 2
H7D_2 H 0.3044 0.6939 0.0884 0.060 Uiso 0.379(7) 1 calc PR A 2
C8_2 C 0.2137(19) 0.5457(17) 0.1085(4) 0.055(4) Uani 0.379(7) 1 d PDU A 2
H8D_2 H 0.2834 0.5429 0.1214 0.082 Uiso 0.379(7) 1 calc PR A 2
H8E_2 H 0.2292 0.4760 0.0960 0.082 Uiso 0.379(7) 1 calc PR A 2
H8F_2 H 0.1275 0.5318 0.1166 0.082 Uiso 0.379(7) 1 calc PR A 2
N1_3 N 0.7441(4) 0.3064(4) 0.05882(7) 0.0482(8) Uani 1 1 d DU . .
C1_3 C 0.8537(6) 0.3118(6) 0.07815(10) 0.0560(12) Uani 1 1 d DU . .
H1G_3 H 0.8351 0.3845 0.0902 0.067 Uiso 1 1 calc R . .
H1H_3 H 0.9376 0.3328 0.0694 0.067 Uiso 1 1 calc R . .
C2_3 C 0.8714(6) 0.1832(6) 0.09310(10) 0.0535(13) Uani 1 1 d DU . .
H2G_3 H 0.9441 0.1935 0.1052 0.080 Uiso 1 1 calc R . .
H2H_3 H 0.8917 0.1109 0.0814 0.080 Uiso 1 1 calc R . .
H2I_3 H 0.7896 0.1630 0.1023 0.080 Uiso 1 1 calc R . .
C3_3 C 0.7653(6) 0.1925(6) 0.04033(11) 0.0578(12) Uani 1 1 d DU . .
H3G_3 H 0.7662 0.1091 0.0501 0.069 Uiso 1 1 calc R . .
H3H_3 H 0.6883 0.1889 0.0288 0.069 Uiso 1 1 calc R . .
C4_3 C 0.8876(7) 0.1974(7) 0.02461(12) 0.0673(16) Uani 1 1 d DU . .
H4G_3 H 0.8902 0.1203 0.0134 0.101 Uiso 1 1 calc R . .
H4H_3 H 0.9653 0.1966 0.0357 0.101 Uiso 1 1 calc R . .
H4I_3 H 0.8876 0.2785 0.0144 0.101 Uiso 1 1 calc R . .
C5_3 C 0.7525(6) 0.4361(5) 0.04420(10) 0.0550(12) Uani 1 1 d DU . .
H5E_3 H 0.8407 0.4421 0.0361 0.066 Uiso 1 1 calc R . .
H5F_3 H 0.7449 0.5104 0.0563 0.066 Uiso 1 1 calc R . .
C6_3 C 0.6464(8) 0.4520(7) 0.02376(12) 0.0722(18) Uani 1 1 d DU . .
H6G_3 H 0.6579 0.5373 0.0152 0.108 Uiso 1 1 calc R . .
H6H_3 H 0.5586 0.4486 0.0316 0.108 Uiso 1 1 calc R . .
H6I_3 H 0.6546 0.3803 0.0114 0.108 Uiso 1 1 calc R . .
C7_3 C 0.6134(6) 0.2879(6) 0.07055(12) 0.0627(13) Uani 1 1 d DU . .
H7E_3 H 0.6136 0.2020 0.0796 0.075 Uiso 1 1 calc R . .
H7F_3 H 0.5468 0.2818 0.0568 0.075 Uiso 1 1 calc R . .
C8_3 C 0.5690(7) 0.3938(8) 0.08900(13) 0.0756(18) Uani 1 1 d DU . .
H8G_3 H 0.4807 0.3719 0.0954 0.113 Uiso 1 1 calc R . .
H8H_3 H 0.5661 0.4794 0.0803 0.113 Uiso 1 1 calc R . .
H8I_3 H 0.6314 0.3984 0.1032 0.113 Uiso 1 1 calc R . .

loop_
_atom_site_aniso_label
_atom_site_aniso_U_11
_atom_site_aniso_U_22
_atom_site_aniso_U_33
_atom_site_aniso_U_23
_atom_site_aniso_U_13
_atom_site_aniso_U_12
Ni1 0.0381(4) 0.0356(3) 0.0389(3) 0.0090(3) -0.0093(2) -0.0064(2)
S1 0.0451(8) 0.0429(7) 0.0596(8) 0.0130(6) -0.0090(6) -0.0035(6)
N1 0.043(3) 0.056(3) 0.043(2) 0.009(2) -0.0116(18) 0.000(2)
O1 0.105(5) 0.094(4) 0.149(6) 0.054(4) 0.027(5) 0.012(4)
C1 0.060(4) 0.052(4) 0.071(4) -0.003(3) -0.009(3) 0.016(3)
S2 0.0570(8) 0.0539(8) 0.0378(6) 0.0113(6) -0.0095(6) -0.0055(6)
N2 0.038(2) 0.039(2) 0.039(2) 0.0058(18) -0.0132(18) -0.0049(17)
O2 0.076(4) 0.098(4) 0.114(4) -0.006(4) -0.010(3) -0.001(3)
C2 0.044(3) 0.056(3) 0.055(3) -0.001(3) -0.003(2) 0.002(3)
O3 0.062(3) 0.084(3) 0.059(2) 0.011(2) 0.016(2) 0.016(2)
C3 0.055(3) 0.047(3) 0.042(3) 0.006(2) -0.011(2) -0.003(2)
O4 0.052(2) 0.051(2) 0.051(2) -0.0029(18) -0.0101(19) 0.0061(17)
C4 0.048(3) 0.039(3) 0.035(2) 0.003(2) -0.008(2) 0.003(2)
C5 0.049(3) 0.037(3) 0.046(3) 0.006(2) -0.012(2) -0.007(2)
C6 0.064(4) 0.057(4) 0.040(3) 0.003(2) -0.009(3) -0.001(3)
N1_1 0.035(3) 0.041(3) 0.048(3) -0.005(2) 0.003(2) -0.008(2)
C1_1 0.037(3) 0.053(4) 0.062(4) 0.000(3) 0.010(3) -0.009(3)
C2_1 0.058(6) 0.075(6) 0.043(5) 0.011(4) 0.026(4) -0.003(5)
C3_1 0.044(3) 0.042(3) 0.047(3) -0.001(3) 0.002(3) 0.000(3)
C4_1 0.067(7) 0.044(5) 0.055(6) 0.001(4) 0.007(5) 0.007(5)
C5_1 0.045(3) 0.048(3) 0.062(4) -0.018(3) -0.002(3) -0.008(3)
C6_1 0.049(5) 0.054(5) 0.063(5) -0.021(4) -0.001(4) 0.000(4)
C7_1 0.030(3) 0.042(3) 0.046(3) -0.001(2) 0.003(3) -0.002(3)
C8_1 0.037(5) 0.063(6) 0.063(5) 0.009(5) -0.006(4) 0.004(5)
N1_2 0.050(4) 0.042(4) 0.049(4) 0.008(3) 0.000(3) -0.012(3)
C1_2 0.057(5) 0.048(5) 0.049(5) 0.005(4) 0.000(4) -0.006(4)
C2_2 0.072(8) 0.068(9) 0.055(9) 0.011(7) 0.012(6) 0.007(7)
C3_2 0.049(5) 0.042(4) 0.052(5) 0.008(4) 0.005(4) -0.012(4)
C4_2 0.057(8) 0.048(8) 0.049(8) 0.013(7) 0.011(6) -0.001(7)
C5_2 0.050(5) 0.046(5) 0.056(5) 0.014(4) 0.004(4) -0.010(4)
C6_2 0.071(8) 0.069(8) 0.067(8) 0.009(6) 0.016(6) 0.000(7)
C7_2 0.052(5) 0.042(5) 0.055(5) 0.004(4) -0.008(4) -0.010(4)
C8_2 0.052(9) 0.047(7) 0.065(8) 0.013(6) -0.017(7) -0.020(7)
N1_3 0.052(2) 0.0425(19) 0.0505(18) 0.0015(16) -0.0042(16) -0.0097(16)
C1_3 0.060(3) 0.057(3) 0.051(2) -0.002(2) -0.005(2) -0.004(2)
C2_3 0.063(4) 0.058(3) 0.039(3) 0.002(2) -0.005(2) 0.003(3)
C3_3 0.067(3) 0.047(2) 0.059(3) -0.004(2) -0.009(2) -0.001(2)
C4_3 0.081(4) 0.068(4) 0.052(3) -0.008(3) -0.004(3) 0.010(3)
C5_3 0.065(3) 0.045(2) 0.054(3) 0.000(2) -0.002(2) -0.006(2)
C6_3 0.098(5) 0.060(4) 0.059(3) -0.001(3) -0.011(3) 0.014(4)
C7_3 0.057(3) 0.060(3) 0.072(3) 0.008(2) 0.005(2) -0.005(2)
C8_3 0.064(4) 0.091(5) 0.071(4) 0.005(3) 0.015(3) 0.007(4)

loop_
_atom_type_symbol
_atom_type_description
_atom_type_scat_dispersion_real
_atom_type_scat_dispersion_imag
_atom_type_scat_source
C C 0.0033 0.0016 'International Tables Vol C Tables 4.2.6.8 and 6.1.1.4'
H H 0.0000 0.0000 'International Tables Vol C Tables 4.2.6.8 and 6.1.1.4'
N N 0.0061 0.0033 'International Tables Vol C Tables 4.2.6.8 and 6.1.1.4'
O O 0.0106 0.0060 'International Tables Vol C Tables 4.2.6.8 and 6.1.1.4'
S S 0.1246 0.1234 'International Tables Vol C Tables 4.2.6.8 and 6.1.1.4'
Ni Ni 0.3393 1.1124 'International Tables Vol C Tables 4.2.6.8 and 6.1.1.4'

loop_
_geom_angle_atom_site_label_1
_geom_angle_atom_site_label_2
_geom_angle_atom_site_label_3
_geom_angle
N2 Ni1 N1 85.39(19)
N2 Ni1 S1 173.03(14)
N1 Ni1 S1 87.71(14)
N2 Ni1 S2 87.60(13)
N1 Ni1 S2 171.98(15)
S1 Ni1 S2 99.22(6)
O2 S1 O1 116.7(4)
O2 S1 C1 102.4(4)
O1 S1 C1 104.9(4)
O2 S1 Ni1 112.6(3)
O1 S1 Ni1 117.9(3)
C1 S1 Ni1 98.81(19)
C2 N1 C3 118.7(4)
C2 N1 Ni1 124.4(4)
C3 N1 Ni1 114.4(4)
C2 C1 S1 111.0(4)
C2 C1 H1A 109.4
S1 C1 H1A 109.4
C2 C1 H1B 109.4
S1 C1 H1B 109.4
H1A C1 H1B 108.0
C6 S2 Ni1 98.94(17)
C5 N2 C4 118.5(4)
C5 N2 Ni1 127.2(3)
C4 N2 Ni1 114.3(3)
O3 C2 N1 125.3(5)
O3 C2 C1 120.5(5)
N1 C2 C1 114.2(5)
C4 C3 N1 106.2(4)
C4 C3 H3A 110.5
N1 C3 H3A 110.5
C4 C3 H3B 110.5
N1 C3 H3B 110.5
H3A C3 H3B 108.7
N2 C4 C3 109.4(4)
N2 C4 H4J 109.8
C3 C4 H4J 109.8
N2 C4 H4K 109.8
C3 C4 H4K 109.8
H4J C4 H4K 108.2
O4 C5 N2 125.9(5)
O4 C5 C6 120.0(5)
N2 C5 C6 114.0(5)
C5 C6 S2 112.2(4)
C5 C6 H6J 109.2
S2 C6 H6J 109.2
C5 C6 H6K 109.2
S2 C6 H6K 109.2
H6J C6 H6K 107.9
C7_1 N1_1 C1_1 111.9(5)
C7_1 N1_1 C3_1 107.8(5)
C1_1 N1_1 C3_1 111.3(5)
C7_1 N1_1 C5_1 111.2(5)
C1_1 N1_1 C5_1 105.0(5)
C3_1 N1_1 C5_1 109.7(5)
N1_1 C1_1 C2_1 114.4(6)
N1_1 C1_1 H1C_1 108.7
C2_1 C1_1 H1C_1 108.7
N1_1 C1_1 H1D_1 108.7
C2_1 C1_1 H1D_1 108.7
H1C_1 C1_1 H1D_1 107.6
C1_1 C2_1 H2A_1 109.5
C1_1 C2_1 H2B_1 109.5
H2A_1 C2_1 H2B_1 109.5
C1_1 C2_1 H2C_1 109.5
H2A_1 C2_1 H2C_1 109.5
H2B_1 C2_1 H2C_1 109.5
C4_1 C3_1 N1_1 117.4(7)
C4_1 C3_1 H3C_1 108.0
N1_1 C3_1 H3C_1 108.0
C4_1 C3_1 H3D_1 107.9
N1_1 C3_1 H3D_1 108.0
H3C_1 C3_1 H3D_1 107.2
C3_1 C4_1 H4A_1 109.5
C3_1 C4_1 H4B_1 109.4
H4A_1 C4_1 H4B_1 109.5
C3_1 C4_1 H4C_1 109.5
H4A_1 C4_1 H4C_1 109.5
H4B_1 C4_1 H4C_1 109.5
N1_1 C5_1 C6_1 114.5(5)
N1_1 C5_1 H5A_1 108.6
C6_1 C5_1 H5A_1 108.6
N1_1 C5_1 H5B_1 108.6
C6_1 C5_1 H5B_1 108.6
H5A_1 C5_1 H5B_1 107.6
C5_1 C6_1 H6A_1 109.5
C5_1 C6_1 H6B_1 109.5
H6A_1 C6_1 H6B_1 109.5
C5_1 C6_1 H6C_1 109.5
H6A_1 C6_1 H6C_1 109.5
H6B_1 C6_1 H6C_1 109.5
N1_1 C7_1 C8_1 117.0(6)
N1_1 C7_1 H7A_1 108.0
C8_1 C7_1 H7A_1 108.0
N1_1 C7_1 H7B_1 108.0
C8_1 C7_1 H7B_1 108.0
H7A_1 C7_1 H7B_1 107.3
C7_1 C8_1 H8A_1 109.5
C7_1 C8_1 H8B_1 109.5
H8A_1 C8_1 H8B_1 109.5
C7_1 C8_1 H8C_1 109.5
H8A_1 C8_1 H8C_1 109.5
H8B_1 C8_1 H8C_1 109.5
C7_2 N1_2 C1_2 111.6(6)
C7_2 N1_2 C5_2 111.2(6)
C1_2 N1_2 C5_2 105.9(6)
C7_2 N1_2 C3_2 107.5(7)
C1_2 N1_2 C3_2 111.5(6)
C5_2 N1_2 C3_2 109.2(6)
N1_2 C1_2 C2_2 113.7(7)
N1_2 C1_2 H1E_2 108.8
C2_2 C1_2 H1E_2 108.8
N1_2 C1_2 H1F_2 108.8
C2_2 C1_2 H1F_2 108.8
H1E_2 C1_2 H1F_2 107.7
C1_2 C2_2 H2D_2 109.4
C1_2 C2_2 H2E_2 109.5
H2D_2 C2_2 H2E_2 109.5
C1_2 C2_2 H2F_2 109.5
H2D_2 C2_2 H2F_2 109.5
H2E_2 C2_2 H2F_2 109.5
C4_2 C3_2 N1_2 117.3(8)
C4_2 C3_2 H3E_2 108.0
N1_2 C3_2 H3E_2 108.0
C4_2 C3_2 H3F_2 107.9
N1_2 C3_2 H3F_2 108.0
H3E_2 C3_2 H3F_2 107.2
C3_2 C4_2 H4D_2 109.5
C3_2 C4_2 H4E_2 109.4
H4D_2 C4_2 H4E_2 109.5
C3_2 C4_2 H4F_2 109.5
H4D_2 C4_2 H4F_2 109.5
H4E_2 C4_2 H4F_2 109.5
N1_2 C5_2 C6_2 114.0(7)
N1_2 C5_2 H5C_2 108.8
C6_2 C5_2 H5C_2 108.7
N1_2 C5_2 H5D_2 108.7
C6_2 C5_2 H5D_2 108.7
H5C_2 C5_2 H5D_2 107.6
C5_2 C6_2 H6D_2 109.5
C5_2 C6_2 H6E_2 109.5
H6D_2 C6_2 H6E_2 109.5
C5_2 C6_2 H6F_2 109.5
H6D_2 C6_2 H6F_2 109.5
H6E_2 C6_2 H6F_2 109.5
N1_2 C7_2 C8_2 116.1(7)
N1_2 C7_2 H7C_2 108.3
C8_2 C7_2 H7C_2 108.3
N1_2 C7_2 H7D_2 108.3
C8_2 C7_2 H7D_2 108.3
H7C_2 C7_2 H7D_2 107.4
C7_2 C8_2 H8D_2 109.5
C7_2 C8_2 H8E_2 109.5
H8D_2 C8_2 H8E_2 109.5
C7_2 C8_2 H8F_2 109.5
H8D_2 C8_2 H8F_2 109.5
H8E_2 C8_2 H8F_2 109.5
C7_3 N1_3 C1_3 112.4(4)
C7_3 N1_3 C5_3 111.9(4)
C1_3 N1_3 C5_3 105.7(4)
C7_3 N1_3 C3_3 107.4(4)
C1_3 N1_3 C3_3 110.9(4)
C5_3 N1_3 C3_3 108.6(4)
N1_3 C1_3 C2_3 113.8(4)
N1_3 C1_3 H1G_3 108.8
C2_3 C1_3 H1G_3 108.8
N1_3 C1_3 H1H_3 108.8
C2_3 C1_3 H1H_3 108.8
H1G_3 C1_3 H1H_3 107.7
C1_3 C2_3 H2G_3 109.5
C1_3 C2_3 H2H_3 109.5
H2G_3 C2_3 H2H_3 109.5
C1_3 C2_3 H2I_3 109.5
H2G_3 C2_3 H2I_3 109.5
H2H_3 C2_3 H2I_3 109.5
C4_3 C3_3 N1_3 116.6(5)
C4_3 C3_3 H3G_3 108.1
N1_3 C3_3 H3G_3 108.1
C4_3 C3_3 H3H_3 108.2
N1_3 C3_3 H3H_3 108.1
H3G_3 C3_3 H3H_3 107.3
C3_3 C4_3 H4G_3 109.5
C3_3 C4_3 H4H_3 109.5
H4G_3 C4_3 H4H_3 109.5
C3_3 C4_3 H4I_3 109.5
H4G_3 C4_3 H4I_3 109.5
H4H_3 C4_3 H4I_3 109.5
N1_3 C5_3 C6_3 114.1(5)
N1_3 C5_3 H5E_3 108.7
C6_3 C5_3 H5E_3 108.7
N1_3 C5_3 H5F_3 108.7
C6_3 C5_3 H5F_3 108.8
H5E_3 C5_3 H5F_3 107.6
C5_3 C6_3 H6G_3 109.5
C5_3 C6_3 H6H_3 109.4
H6G_3 C6_3 H6H_3 109.5
C5_3 C6_3 H6I_3 109.5
H6G_3 C6_3 H6I_3 109.5
H6H_3 C6_3 H6I_3 109.5
N1_3 C7_3 C8_3 116.5(5)
N1_3 C7_3 H7E_3 108.2
C8_3 C7_3 H7E_3 108.2
N1_3 C7_3 H7F_3 108.2
C8_3 C7_3 H7F_3 108.2
H7E_3 C7_3 H7F_3 107.3
C7_3 C8_3 H8G_3 109.5
C7_3 C8_3 H8H_3 109.5
H8G_3 C8_3 H8H_3 109.5
C7_3 C8_3 H8I_3 109.5
H8G_3 C8_3 H8I_3 109.5
H8H_3 C8_3 H8I_3 109.5

loop_
_geom_bond_atom_site_label_1
_geom_bond_atom_site_label_2
_geom_bond_distance
Ni1 N2 1.861(4)
Ni1 N1 1.861(4)
Ni1 S1 2.1519(15)
Ni1 S2 2.1752(15)
S1 O2 1.436(6)
S1 O1 1.444(6)
S1 C1 1.826(7)
N1 C2 1.338(7)
N1 C3 1.491(7)
C1 C2 1.489(8)
C1 H1A 0.9900
C1 H1B 0.9900
S2 C6 1.836(6)
N2 C5 1.308(7)
N2 C4 1.478(6)
C2 O3 1.259(7)
C3 C4 1.484(8)
C3 H3A 0.9900
C3 H3B 0.9900
O4 C5 1.258(6)
C4 H4J 0.9900
C4 H4K 0.9900
C5 C6 1.530(7)
C6 H6J 0.9900
C6 H6K 0.9900
N1_1 C7_1 1.474(7)
N1_1 C1_1 1.507(7)
N1_1 C3_1 1.517(7)
N1_1 C5_1 1.526(7)
C1_1 C2_1 1.530(8)
C1_1 H1C_1 0.9900
C1_1 H1D_1 0.9900
C2_1 H2A_1 0.9800
C2_1 H2B_1 0.9800
C2_1 H2C_1 0.9800
C3_1 C4_1 1.487(9)
C3_1 H3C_1 0.9900
C3_1 H3D_1 0.9900
C4_1 H4A_1 0.9800
C4_1 H4B_1 0.9800
C4_1 H4C_1 0.9800
C5_1 C6_1 1.529(8)
C5_1 H5A_1 0.9900
C5_1 H5B_1 0.9900
C6_1 H6A_1 0.9800
C6_1 H6B_1 0.9800
C6_1 H6C_1 0.9800
C7_1 C8_1 1.512(8)
C7_1 H7A_1 0.9900
C7_1 H7B_1 0.9900
C8_1 H8A_1 0.9800
C8_1 H8B_1 0.9800
C8_1 H8C_1 0.9800
N1_2 C7_2 1.476(7)
N1_2 C1_2 1.507(7)
N1_2 C5_2 1.524(7)
N1_2 C3_2 1.519(7)
C1_2 C2_2 1.532(9)
C1_2 H1E_2 0.9900
C1_2 H1F_2 0.9900
C2_2 H2D_2 0.9800
C2_2 H2E_2 0.9800
C2_2 H2F_2 0.9800
C3_2 C4_2 1.487(9)
C3_2 H3E_2 0.9900
C3_2 H3F_2 0.9900
C4_2 H4D_2 0.9800
C4_2 H4E_2 0.9800
C4_2 H4F_2 0.9800
C5_2 C6_2 1.531(8)
C5_2 H5C_2 0.9900
C5_2 H5D_2 0.9900
C6_2 H6D_2 0.9800
C6_2 H6E_2 0.9800
C6_2 H6F_2 0.9800
C7_2 C8_2 1.514(8)
C7_2 H7C_2 0.9900
C7_2 H7D_2 0.9900
C8_2 H8D_2 0.9800
C8_2 H8E_2 0.9800
C8_2 H8F_2 0.9800
N1_3 C7_3 1.472(6)
N1_3 C1_3 1.507(6)
N1_3 C5_3 1.524(6)
N1_3 C3_3 1.525(6)
C1_3 C2_3 1.531(7)
C1_3 H1G_3 0.9900
C1_3 H1H_3 0.9900
C2_3 H2G_3 0.9800
C2_3 H2H_3 0.9800
C2_3 H2I_3 0.9800
C3_3 C4_3 1.490(8)
C3_3 H3G_3 0.9900
C3_3 H3H_3 0.9900
C4_3 H4G_3 0.9800
C4_3 H4H_3 0.9800
C4_3 H4I_3 0.9800
C5_3 C6_3 1.530(7)
C5_3 H5E_3 0.9900
C5_3 H5F_3 0.9900
C6_3 H6G_3 0.9800
C6_3 H6H_3 0.9800
C6_3 H6I_3 0.9800
C7_3 C8_3 1.515(7)
C7_3 H7E_3 0.9900
C7_3 H7F_3 0.9900
C8_3 H8G_3 0.9800
C8_3 H8H_3 0.9800
C8_3 H8I_3 0.9800

loop_
_geom_torsion_atom_site_label_1
_geom_torsion_atom_site_label_2
_geom_torsion_atom_site_label_3
_geom_torsion_atom_site_label_4
_geom_torsion
N2 Ni1 S1 O2 90.6(12)
N1 Ni1 S1 O2 98.7(3)
S2 Ni1 S1 O2 -77.3(3)
N2 Ni1 S1 O1 -129.0(12)
N1 Ni1 S1 O1 -120.9(4)
S2 Ni1 S1 O1 63.2(4)
N2 Ni1 S1 C1 -16.9(12)
N1 Ni1 S1 C1 -8.8(3)
S2 Ni1 S1 C1 175.3(3)
N2 Ni1 N1 C2 177.0(5)
S1 Ni1 N1 C2 -2.1(5)
S2 Ni1 N1 C2 147.9(8)
N2 Ni1 N1 C3 15.2(4)
S1 Ni1 N1 C3 -163.8(4)
S2 Ni1 N1 C3 -13.8(13)
O2 S1 C1 C2 -97.5(6)
O1 S1 C1 C2 140.2(6)
Ni1 S1 C1 C2 18.1(5)
N2 Ni1 S2 C6 1.6(3)
N1 Ni1 S2 C6 30.7(11)
S1 Ni1 S2 C6 -179.8(2)
N1 Ni1 N2 C5 -177.5(5)
S1 Ni1 N2 C5 -169.4(9)
S2 Ni1 N2 C5 -1.4(5)
N1 Ni1 N2 C4 5.1(4)
S1 Ni1 N2 C4 13.2(14)
S2 Ni1 N2 C4 -178.8(4)
C3 N1 C2 O3 -6.5(9)
Ni1 N1 C2 O3 -167.4(5)
C3 N1 C2 C1 176.4(5)
Ni1 N1 C2 C1 15.4(7)
S1 C1 C2 O3 160.8(5)
S1 C1 C2 N1 -21.9(7)
C2 N1 C3 C4 166.2(5)
Ni1 N1 C3 C4 -31.0(5)
C5 N2 C4 C3 158.5(5)
Ni1 N2 C4 C3 -23.8(6)
N1 C3 C4 N2 33.3(6)
C4 N2 C5 O4 -3.2(9)
Ni1 N2 C5 O4 179.6(4)
C4 N2 C5 C6 177.6(5)
Ni1 N2 C5 C6 0.3(7)
O4 C5 C6 S2 -178.0(4)
N2 C5 C6 S2 1.3(7)
Ni1 S2 C6 C5 -2.0(5)
C7_1 N1_1 C1_1 C2_1 57.8(9)
C3_1 N1_1 C1_1 C2_1 -62.9(9)
C5_1 N1_1 C1_1 C2_1 178.5(8)
C7_1 N1_1 C3_1 C4_1 -175.5(9)
C1_1 N1_1 C3_1 C4_1 -52.5(10)
C5_1 N1_1 C3_1 C4_1 63.2(10)
C7_1 N1_1 C5_1 C6_1 -57.5(9)
C1_1 N1_1 C5_1 C6_1 -178.7(8)
C3_1 N1_1 C5_1 C6_1 61.6(9)
C1_1 N1_1 C7_1 C8_1 56.4(10)
C3_1 N1_1 C7_1 C8_1 179.0(8)
C5_1 N1_1 C7_1 C8_1 -60.7(9)
C7_2 N1_2 C1_2 C2_2 -67.8(15)
C5_2 N1_2 C1_2 C2_2 171.1(14)
C3_2 N1_2 C1_2 C2_2 52.4(15)
C7_2 N1_2 C3_2 C4_2 -169.1(15)
C1_2 N1_2 C3_2 C4_2 68.3(16)
C5_2 N1_2 C3_2 C4_2 -48.4(16)
C7_2 N1_2 C5_2 C6_2 58.3(13)
C1_2 N1_2 C5_2 C6_2 179.7(12)
C3_2 N1_2 C5_2 C6_2 -60.2(13)
C1_2 N1_2 C7_2 C8_2 -59.8(16)
C5_2 N1_2 C7_2 C8_2 58.2(16)
C3_2 N1_2 C7_2 C8_2 177.7(15)
C7_3 N1_3 C1_3 C2_3 63.8(6)
C5_3 N1_3 C1_3 C2_3 -173.9(5)
C3_3 N1_3 C1_3 C2_3 -56.4(6)
C7_3 N1_3 C3_3 C4_3 175.0(5)
C1_3 N1_3 C3_3 C4_3 -61.8(6)
C5_3 N1_3 C3_3 C4_3 53.9(6)
C7_3 N1_3 C5_3 C6_3 -56.1(6)
C1_3 N1_3 C5_3 C6_3 -178.7(5)
C3_3 N1_3 C5_3 C6_3 62.3(6)
C1_3 N1_3 C7_3 C8_3 60.1(7)
C5_3 N1_3 C7_3 C8_3 -58.6(7)
C3_3 N1_3 C7_3 C8_3 -177.6(6)
